data_4502937
loop_
_publ_author_name
'Bacchi, Alessia'
'Carcelli, Mauro'
'Pelagatti, Paolo'
'Rispoli, Gabriele'
'Rogolino, Dominga'

_publ_section_title
;
 Supramolecular Architectures of Pt(II) Complexes Controlled by Hydrogen
 Bonds and by Guest Molecules
;
_journal_issue 1
_journal_name_full 'Crystal Growth &amp; Design'
_journal_page_first 387
_journal_paper_doi 10.1021/cg201185c
_journal_volume 12
_journal_year 2012
_chemical_formula_sum 'C46 H50 Cl2 N2 O4.5 Pt'
_chemical_formula_weight 968.87
_chemical_name_systematic
; 
 ? 
;
_space_group_IT_number 2
_symmetry_cell_setting triclinic
_symmetry_space_group_name_Hall '-P 1'
_symmetry_space_group_name_H-M 'P -1'
_atom_sites_solution_hydrogens geom
_atom_sites_solution_primary direct
_atom_sites_solution_secondary difmap
_audit_creation_method SHELXL-97
_cell_angle_alpha 96.543(3)
_cell_angle_beta 80.661(3)
_cell_angle_gamma 78.431(3)
_cell_formula_units_Z 2
_cell_length_a 9.576(2)
_cell_length_b 13.448(4)
_cell_length_c 17.558(5)
_cell_measurement_reflns_used 800
_cell_measurement_temperature 293(2)
_cell_measurement_theta_max 18
_cell_measurement_theta_min 4
_cell_volume 2160.5(10)
_computing_structure_refinement 'SHELXL-97 (Sheldrick, 1997)'
_computing_structure_solution 'SIR97 (Altomare et al. 1997)'
_diffrn_ambient_temperature 293(2)
_diffrn_detector_area_resol_mean 8.2
_diffrn_measured_fraction_theta_full 0.986
_diffrn_measured_fraction_theta_max 0.986
_diffrn_measurement_device_type diffractometer
_diffrn_measurement_method '\w scan'
_diffrn_radiation_monochromator graphite
_diffrn_radiation_source 'fine-focus sealed tube'
_diffrn_radiation_type MoK\a
_diffrn_radiation_wavelength 0.71073
_diffrn_reflns_av_R_equivalents 0.0804
_diffrn_reflns_av_sigmaI/netI 0.0771
_diffrn_reflns_limit_h_max 10
_diffrn_reflns_limit_h_min -10
_diffrn_reflns_limit_k_max 14
_diffrn_reflns_limit_k_min -14
_diffrn_reflns_limit_l_max 19
_diffrn_reflns_limit_l_min -19
_diffrn_reflns_number 16798
_diffrn_reflns_theta_full 23.30
_diffrn_reflns_theta_max 23.30
_diffrn_reflns_theta_min 1.19
_exptl_absorpt_coefficient_mu 3.416
_exptl_absorpt_correction_T_max 1.0
_exptl_absorpt_correction_T_min 0.624749
_exptl_absorpt_correction_type multi-scan
_exptl_absorpt_process_details 'SADABS procedure'
_exptl_crystal_colour yellow
_exptl_crystal_density_diffrn 1.489
_exptl_crystal_density_method 'not measured'
_exptl_crystal_description prism
_exptl_crystal_F_000 976
_exptl_crystal_size_max 0.08
_exptl_crystal_size_mid 0.06
_exptl_crystal_size_min 0.03
_refine_diff_density_max 1.049
_refine_diff_density_min -1.742
_refine_diff_density_rms 0.129
_refine_ls_extinction_method none
_refine_ls_goodness_of_fit_ref 1.141
_refine_ls_hydrogen_treatment constr
_refine_ls_matrix_type full
_refine_ls_number_parameters 500
_refine_ls_number_reflns 6150
_refine_ls_number_restraints 24
_refine_ls_restrained_S_all 1.140
_refine_ls_R_factor_all 0.0932
_refine_ls_R_factor_gt 0.0392
_refine_ls_shift/su_max 0.019
_refine_ls_shift/su_mean 0.001
_refine_ls_structure_factor_coef Fsqd
_refine_ls_weighting_details 'calc w=1/[\s^2^(Fo^2^)+(0.0119P)^2^+9.7613P] where P=(Fo^2^+2Fc^2^)/3'
_refine_ls_weighting_scheme calc
_refine_ls_wR_factor_gt 0.0719
_refine_ls_wR_factor_ref 0.0939
_reflns_number_gt 3995
_reflns_number_total 6150
_reflns_threshold_expression >2sigma(I)
_cod_data_source_file cg201185c_si_001.cif
_cod_data_source_block pt-thf
_cod_original_sg_symbol_H-M P-1
_cod_original_formula_sum 'C46 H50 Cl2 N2 O4.50 Pt'
_cod_database_code 4502937

loop_
_symmetry_equiv_pos_as_xyz
'x, y, z'
'-x, -y, -z'

loop_
_atom_site_label
_atom_site_type_symbol
_atom_site_fract_x
_atom_site_fract_y
_atom_site_fract_z
_atom_site_U_iso_or_equiv
_atom_site_adp_type
_atom_site_occupancy
_atom_site_symmetry_multiplicity
_atom_site_calc_flag
_atom_site_refinement_flags
Pt1 Pt -0.24862(5) 0.00537(4) 1.00002(3) 0.03597(12) Uani 1 1 d .
N1 N -0.1885(7) 0.0688(5) 0.8987(4) 0.0292(19) Uani 1 1 d U
N2 N -0.3654(7) 0.1494(4) 1.0579(4) 0.0174(16) Uani 1 1 d U
O1 O 0.0443(7) 0.0473(5) 0.6331(4) 0.063(2) Uani 1 1 d .
H1 H 0.1231 0.0426 0.6466 0.095 Uiso 1 1 calc R
O2 O -0.7482(6) 0.4500(6) 1.1895(4) 0.067(2) Uani 1 1 d .
H2 H -0.7530 0.4364 1.1434 0.101 Uiso 1 1 calc R
Cl1 Cl -0.1139(3) -0.15087(19) 0.93720(19) 0.0576(8) Uani 1 1 d .
Cl2 Cl -0.3243(3) -0.06232(19) 1.10839(17) 0.0486(8) Uani 1 1 d .
C1 C -0.0525(10) 0.1411(7) 0.6724(5) 0.048(3) Uani 1 1 d .
C2 C -0.1072(9) 0.1235(7) 0.7550(5) 0.044(2) Uani 1 1 d .
C3 C -0.0104(10) 0.1019(8) 0.8037(6) 0.052(3) Uani 1 1 d .
H3 H 0.0852 0.1068 0.7882 0.063 Uiso 1 1 calc R
C4 C -0.0521(9) 0.0730(7) 0.8751(6) 0.051(3) Uani 1 1 d .
H4 H 0.0157 0.0564 0.9066 0.062 Uiso 1 1 calc R
C5 C -0.2878(9) 0.0889(7) 0.8552(6) 0.049(3) Uani 1 1 d .
H5 H -0.3824 0.0826 0.8722 0.059 Uiso 1 1 calc R
C6 C -0.2489(10) 0.1190(9) 0.7848(6) 0.061(3) Uani 1 1 d .
H6 H -0.3201 0.1373 0.7556 0.074 Uiso 1 1 calc R
C7 C 0.0248(10) 0.2291(8) 0.6698(6) 0.052(3) Uani 1 1 d .
C8 C 0.0035(11) 0.3092(8) 0.7306(7) 0.065(3) Uani 1 1 d .
H8 H -0.0579 0.3081 0.7772 0.078 Uiso 1 1 calc R
C9 C 0.0708(13) 0.3912(10) 0.7243(9) 0.084(4) Uani 1 1 d .
H9 H 0.0565 0.4429 0.7665 0.101 Uiso 1 1 calc R
C10 C 0.1581(15) 0.3948(11) 0.6554(11) 0.095(5) Uani 1 1 d .
H10 H 0.2000 0.4508 0.6496 0.114 Uiso 1 1 calc R
C11 C 0.1839(15) 0.3154(15) 0.5947(11) 0.115(6) Uani 1 1 d .
H11 H 0.2477 0.3158 0.5488 0.138 Uiso 1 1 calc R
C12 C 0.1161(14) 0.2359(10) 0.6016(8) 0.079(4) Uani 1 1 d .
H12 H 0.1317 0.1844 0.5590 0.095 Uiso 1 1 calc R
C13 C -0.1761(10) 0.1612(8) 0.6250(6) 0.052(3) Uani 1 1 d .
C14 C -0.1811(11) 0.0927(9) 0.5623(7) 0.065(3) Uani 1 1 d .
H14 H -0.1105 0.0319 0.5482 0.078 Uiso 1 1 calc R
C15 C -0.2896(13) 0.1126(10) 0.5195(7) 0.078(4) Uani 1 1 d .
H15 H -0.2917 0.0649 0.4772 0.094 Uiso 1 1 calc R
C16 C -0.3943(13) 0.2018(10) 0.5387(8) 0.080(4) Uani 1 1 d .
H16 H -0.4684 0.2142 0.5103 0.096 Uiso 1 1 calc R
C17 C -0.3888(15) 0.2731(11) 0.6002(9) 0.095(5) Uani 1 1 d .
H17 H -0.4564 0.3355 0.6119 0.114 Uiso 1 1 calc R
C18 C -0.2822(12) 0.2518(9) 0.6448(7) 0.077(4) Uani 1 1 d .
H18 H -0.2820 0.2983 0.6882 0.092 Uiso 1 1 calc R
C19 C -0.5987(9) 0.4352(7) 1.1969(6) 0.050(3) Uani 1 1 d .
C20 C -0.5129(9) 0.3342(6) 1.1471(5) 0.039(2) Uani 1 1 d .
C21 C -0.5840(9) 0.2601(6) 1.1227(5) 0.037(2) Uani 1 1 d .
H21 H -0.6845 0.2724 1.1366 0.044 Uiso 1 1 calc R
C22 C -0.5076(9) 0.1673(7) 1.0778(5) 0.040(2) Uani 1 1 d .
H22 H -0.5570 0.1181 1.0618 0.048 Uiso 1 1 calc R
C23 C -0.2895(9) 0.2178(6) 1.0799(6) 0.041(2) Uani 1 1 d .
H23 H -0.1888 0.2027 1.0661 0.049 Uiso 1 1 calc R
C24 C -0.3631(9) 0.3102(7) 1.1228(6) 0.046(2) Uani 1 1 d .
H24 H -0.3109 0.3587 1.1362 0.055 Uiso 1 1 calc R
C25 C -0.5972(10) 0.4312(7) 1.2830(6) 0.049(3) Uani 1 1 d .
C26 C -0.4748(13) 0.3864(9) 1.3122(7) 0.080(4) Uani 1 1 d .
H26 H -0.3899 0.3535 1.2773 0.095 Uiso 1 1 calc R
C27 C -0.4773(17) 0.3900(10) 1.3914(8) 0.091(4) Uani 1 1 d .
H27 H -0.3937 0.3615 1.4088 0.109 Uiso 1 1 calc R
C28 C -0.5981(18) 0.4340(11) 1.4430(8) 0.089(4) Uani 1 1 d .
H28 H -0.5996 0.4348 1.4961 0.107 Uiso 1 1 calc R
C29 C -0.7214(17) 0.4783(12) 1.4170(9) 0.113(5) Uani 1 1 d .
H29 H -0.8063 0.5083 1.4529 0.136 Uiso 1 1 calc R
C30 C -0.7192(13) 0.4781(10) 1.3390(7) 0.083(4) Uani 1 1 d .
H30 H -0.8023 0.5106 1.3229 0.100 Uiso 1 1 calc R
C31 C -0.5377(11) 0.5248(6) 1.1689(6) 0.051(3) Uani 1 1 d .
C32 C -0.4459(11) 0.5707(8) 1.2044(7) 0.067(3) Uani 1 1 d .
H32 H -0.4186 0.5489 1.2493 0.081 Uiso 1 1 calc R
C33 C -0.3920(12) 0.6507(9) 1.1738(8) 0.076(4) Uani 1 1 d .
H33 H -0.3319 0.6823 1.2001 0.091 Uiso 1 1 calc R
C34 C -0.4242(17) 0.6824(9) 1.1084(10) 0.101(5) Uani 1 1 d .
H34 H -0.3844 0.7334 1.0877 0.121 Uiso 1 1 calc R
C35 C -0.516(3) 0.6383(13) 1.0732(12) 0.179(10) Uani 1 1 d .
H35 H -0.5432 0.6618 1.0287 0.215 Uiso 1 1 calc R
C36 C -0.571(2) 0.5586(10) 1.1013(9) 0.134(7) Uani 1 1 d .
H36 H -0.6316 0.5279 1.0743 0.161 Uiso 1 1 calc R
O100 O -0.6954(8) 0.9971(7) 0.6796(5) 0.088(3) Uani 1 1 d D
C100 C -0.6494(13) 0.9000(10) 0.7028(9) 0.098(4) Uani 1 1 d D
H10A H -0.6777 0.8467 0.6707 0.118 Uiso 1 1 calc R
H10B H -0.6923 0.9008 0.7570 0.118 Uiso 1 1 calc R
C101 C -0.4865(14) 0.8808(13) 0.6924(11) 0.124(6) Uani 1 1 d D
H10C H -0.4571 0.8845 0.7428 0.149 Uiso 1 1 calc R
H10D H -0.4421 0.8133 0.6628 0.149 Uiso 1 1 calc R
C102 C -0.4439(15) 0.9568(13) 0.6522(13) 0.168(9) Uani 1 1 d D
H10E H -0.4114 0.9310 0.5969 0.202 Uiso 1 1 calc R
H10F H -0.3656 0.9802 0.6723 0.202 Uiso 1 1 calc R
C103 C -0.5759(14) 1.0421(11) 0.6654(10) 0.117(6) Uani 1 1 d D
H10G H -0.5762 1.0922 0.7099 0.140 Uiso 1 1 calc R
H10H H -0.5783 1.0764 0.6198 0.140 Uiso 1 1 calc R
O200 O 0.1090(19) 0.6866(16) 0.670(2) 0.276(11) Uani 1 1 d .
C104 C -0.073(3) 0.796(2) 0.7148(13) 0.254(17) Uani 1 1 d D
H10I H -0.0211 0.8452 0.7352 0.305 Uiso 1 1 calc R
H10J H -0.1743 0.8183 0.7394 0.305 Uiso 1 1 calc R
C105 C -0.058(3) 0.7917(19) 0.6335(16) 0.200(12) Uani 1 1 d D
H10K H -0.1522 0.8007 0.6184 0.241 Uiso 1 1 calc R
H10L H -0.0111 0.8449 0.6159 0.241 Uiso 1 1 calc R
C106 C 0.021(4) 0.702(3) 0.6038(16) 0.31(2) Uani 1 1 d .
H10M H 0.0823 0.7022 0.5542 0.372 Uiso 1 1 calc R
H10N H -0.0366 0.6508 0.5980 0.372 Uiso 1 1 calc R
C107 C -0.018(4) 0.703(2) 0.7309(15) 0.35(3) Uani 1 1 d .
H10O H -0.0792 0.6550 0.7228 0.419 Uiso 1 1 calc R
H10P H 0.0049 0.7051 0.7827 0.419 Uiso 1 1 calc R
O300 O -0.889(2) 0.511(2) 0.0662(14) 0.142(8) Uiso 0.50 1 d PD
C400 C -0.976(5) 0.438(3) 0.056(3) 0.16(2) Uiso 0.50 1 d PD
H40A H -1.0297 0.4331 0.1063 0.197 Uiso 0.50 1 calc PR
H40B H -0.9122 0.3716 0.0351 0.197 Uiso 0.50 1 calc PR
C500 C -1.079(6) 0.463(5) 0.003(4) 0.29(4) Uiso 0.50 1 d PD
H50A H -1.0706 0.4069 -0.0388 0.344 Uiso 0.50 1 calc PR
H50B H -1.1793 0.4852 0.0306 0.344 Uiso 0.50 1 calc PR
C600 C -1.021(7) 0.544(4) -0.022(3) 0.19(2) Uiso 0.50 1 d PD
H60A H -1.0967 0.5929 -0.0370 0.227 Uiso 0.50 1 calc PR
H60B H -0.9464 0.5166 -0.0686 0.227 Uiso 0.50 1 calc PR
C700 C -0.957(4) 0.598(2) 0.036(2) 0.140(14) Uiso 0.50 1 d PD
H70A H -0.8876 0.6341 0.0126 0.168 Uiso 0.50 1 calc PR
H70B H -1.0304 0.6447 0.0758 0.168 Uiso 0.50 1 calc PR

loop_
_atom_site_aniso_label
_atom_site_aniso_U_11
_atom_site_aniso_U_22
_atom_site_aniso_U_33
_atom_site_aniso_U_23
_atom_site_aniso_U_13
_atom_site_aniso_U_12
Pt1 0.02764(16) 0.0424(2) 0.0395(2) 0.00537(15) -0.00896(13) -0.01006(13)
N1 0.014(4) 0.052(5) 0.010(4) -0.010(4) 0.002(3) 0.009(3)
N2 0.0174(18) 0.0187(17) 0.0163(18) 0.0047(10) -0.0024(10) -0.0039(10)
O1 0.059(5) 0.066(5) 0.049(5) 0.001(4) -0.002(4) 0.013(4)
O2 0.041(4) 0.068(5) 0.079(6) -0.013(5) -0.017(4) 0.009(3)
Cl1 0.0477(17) 0.0471(15) 0.072(2) -0.0074(14) -0.0096(14) -0.0066(12)
Cl2 0.0490(17) 0.0447(14) 0.061(2) 0.0231(14) -0.0127(15) -0.0211(12)
C1 0.048(6) 0.057(6) 0.035(6) 0.015(5) -0.002(5) -0.004(5)
C2 0.042(6) 0.049(6) 0.039(6) 0.004(5) -0.013(5) -0.004(4)
C3 0.036(5) 0.077(7) 0.049(7) 0.020(6) 0.001(5) -0.028(5)
C4 0.026(5) 0.076(7) 0.062(7) 0.025(6) -0.020(5) -0.018(5)
C5 0.021(5) 0.077(7) 0.060(7) 0.029(6) -0.012(5) -0.019(5)
C6 0.035(6) 0.111(9) 0.045(7) 0.041(7) -0.016(5) -0.010(6)
C7 0.041(6) 0.064(7) 0.050(7) 0.027(6) -0.008(5) -0.003(5)
C8 0.052(7) 0.063(7) 0.079(9) 0.021(7) -0.003(6) -0.012(6)
C9 0.072(9) 0.073(9) 0.107(12) 0.016(8) -0.021(8) -0.015(7)
C10 0.073(9) 0.081(10) 0.145(16) 0.047(11) -0.029(10) -0.029(8)
C11 0.085(11) 0.141(15) 0.127(16) 0.073(13) 0.001(10) -0.034(11)
C12 0.095(10) 0.085(9) 0.060(9) 0.017(8) -0.005(8) -0.030(8)
C13 0.054(6) 0.061(7) 0.033(6) 0.010(5) -0.002(5) 0.001(5)
C14 0.059(7) 0.078(8) 0.047(7) -0.002(7) -0.004(6) -0.001(6)
C15 0.073(8) 0.105(10) 0.052(8) -0.007(7) -0.016(7) -0.017(8)
C16 0.068(8) 0.095(10) 0.077(10) 0.008(8) -0.033(7) -0.006(7)
C17 0.095(11) 0.091(10) 0.092(12) 0.005(10) -0.047(9) 0.015(8)
C18 0.087(9) 0.068(8) 0.063(8) -0.013(7) -0.034(7) 0.014(7)
C19 0.037(5) 0.045(6) 0.063(7) 0.001(5) -0.013(5) 0.003(4)
C20 0.051(6) 0.032(5) 0.036(6) -0.001(4) -0.019(5) -0.012(4)
C21 0.032(5) 0.038(5) 0.035(6) -0.003(4) -0.007(4) 0.004(4)
C22 0.029(5) 0.045(6) 0.052(6) 0.014(5) -0.015(4) -0.016(4)
C23 0.024(5) 0.044(6) 0.058(7) 0.007(5) -0.010(4) -0.013(4)
C24 0.035(5) 0.036(5) 0.066(7) -0.003(5) -0.009(5) -0.012(4)
C25 0.054(6) 0.038(5) 0.055(7) 0.004(5) -0.007(6) -0.011(5)
C26 0.073(8) 0.100(10) 0.052(8) -0.004(7) -0.020(7) 0.009(7)
C27 0.111(12) 0.098(10) 0.063(10) 0.016(9) -0.029(9) -0.013(9)
C28 0.125(13) 0.092(10) 0.062(9) 0.021(8) -0.018(9) -0.046(9)
C29 0.101(12) 0.140(14) 0.077(11) 0.036(10) 0.026(9) 0.000(10)
C30 0.071(8) 0.099(10) 0.067(9) 0.028(8) 0.005(7) 0.003(7)
C31 0.065(7) 0.025(5) 0.062(7) 0.001(5) -0.027(6) 0.000(5)
C32 0.065(7) 0.072(8) 0.070(9) 0.016(7) -0.017(6) -0.019(6)
C33 0.074(8) 0.064(8) 0.094(11) 0.015(8) -0.011(7) -0.026(6)
C34 0.153(14) 0.040(7) 0.114(14) 0.029(8) -0.031(11) -0.019(8)
C35 0.34(3) 0.094(12) 0.19(2) 0.108(14) -0.18(2) -0.107(16)
C36 0.27(2) 0.070(9) 0.123(14) 0.048(10) -0.134(14) -0.078(11)
O100 0.067(5) 0.102(7) 0.096(7) 0.033(6) -0.017(5) -0.006(5)
C100 0.088(10) 0.098(10) 0.111(12) 0.026(9) -0.030(9) -0.012(8)
C101 0.081(11) 0.128(14) 0.166(18) 0.050(13) -0.031(11) -0.008(10)
C102 0.072(11) 0.156(17) 0.28(3) 0.083(18) -0.011(14) -0.025(12)
C103 0.083(11) 0.113(12) 0.164(17) 0.052(12) -0.020(11) -0.028(10)
O200 0.158(15) 0.27(2) 0.40(4) 0.09(2) -0.072(19) -0.017(15)
C104 0.35(4) 0.26(3) 0.074(15) 0.024(19) -0.01(2) 0.09(3)
C105 0.22(3) 0.16(2) 0.20(3) 0.07(2) -0.03(2) 0.030(19)
C106 0.40(5) 0.29(4) 0.18(3) -0.09(3) -0.17(3) 0.07(4)
C107 0.38(4) 0.31(4) 0.18(3) 0.15(3) 0.17(3) 0.22(3)

loop_
_atom_type_symbol
_atom_type_description
_atom_type_scat_dispersion_real
_atom_type_scat_dispersion_imag
_atom_type_scat_source
C C 0.0033 0.0016 'International Tables Vol C Tables 4.2.6.8 and 6.1.1.4'
H H 0.0000 0.0000 'International Tables Vol C Tables 4.2.6.8 and 6.1.1.4'
N N 0.0061 0.0033 'International Tables Vol C Tables 4.2.6.8 and 6.1.1.4'
O O 0.0106 0.0060 'International Tables Vol C Tables 4.2.6.8 and 6.1.1.4'
Cl Cl 0.1484 0.1585 'International Tables Vol C Tables 4.2.6.8 and 6.1.1.4'
Pt Pt -1.7033 8.3905 'International Tables Vol C Tables 4.2.6.8 and 6.1.1.4'

loop_
_geom_angle_atom_site_label_1
_geom_angle_atom_site_label_2
_geom_angle_atom_site_label_3
_geom_angle
N2 Pt1 N1 90.7(3)
N2 Pt1 Cl2 88.50(19)
N1 Pt1 Cl2 177.3(2)
N2 Pt1 Cl1 178.2(2)
N1 Pt1 Cl1 88.9(2)
Cl2 Pt1 Cl1 92.01(11)
C5 N1 C4 122.4(8)
C5 N1 Pt1 116.5(6)
C4 N1 Pt1 120.3(6)
C22 N2 C23 122.2(7)
C22 N2 Pt1 119.9(5)
C23 N2 Pt1 117.6(5)
O1 C1 C7 110.1(8)
O1 C1 C2 106.8(7)
C7 C1 C2 113.3(9)
O1 C1 C13 105.8(8)
C7 C1 C13 108.2(7)
C2 C1 C13 112.4(7)
C3 C2 C6 115.2(8)
C3 C2 C1 119.5(8)
C6 C2 C1 125.1(8)
C2 C3 C4 121.2(8)
N1 C4 C3 119.8(8)
N1 C5 C6 118.5(8)
C5 C6 C2 122.7(8)
C8 C7 C12 116.1(11)
C8 C7 C1 124.0(9)
C12 C7 C1 119.7(11)
C7 C8 C9 122.2(11)
C10 C9 C8 119.3(14)
C9 C10 C11 119.8(14)
C12 C11 C10 120.1(15)
C11 C12 C7 122.4(14)
C14 C13 C18 118.7(10)
C14 C13 C1 121.4(9)
C18 C13 C1 119.8(10)
C13 C14 C15 120.8(11)
C16 C15 C14 120.7(12)
C15 C16 C17 119.4(12)
C16 C17 C18 119.9(12)
C17 C18 C13 120.3(12)
O2 C19 C25 106.0(8)
O2 C19 C20 109.3(8)
C25 C19 C20 110.7(7)
O2 C19 C31 109.2(8)
C25 C19 C31 111.9(8)
C20 C19 C31 109.7(8)
C21 C20 C24 115.6(8)
C21 C20 C19 120.3(8)
C24 C20 C19 124.1(8)
C20 C21 C22 121.1(8)
N2 C22 C21 119.7(8)
N2 C23 C24 118.8(7)
C23 C24 C20 122.4(8)
C30 C25 C26 115.3(11)
C30 C25 C19 120.3(9)
C26 C25 C19 124.3(9)
C27 C26 C25 121.8(12)
C28 C27 C26 120.7(14)
C27 C28 C29 119.6(14)
C30 C29 C28 120.4(13)
C29 C30 C25 122.1(12)
C32 C31 C36 117.0(11)
C32 C31 C19 124.2(10)
C36 C31 C19 118.7(10)
C31 C32 C33 120.6(11)
C34 C33 C32 122.0(13)
C33 C34 C35 117.9(14)
C34 C35 C36 121.9(15)
C31 C36 C35 120.4(13)
C103 O100 C100 108.8(9)
O100 C100 C101 106.1(10)
C102 C101 C100 106.9(12)
C101 C102 C103 105.4(13)
O100 C103 C102 106.4(11)
C107 O200 C106 94(2)
C107 C104 C105 109(2)
C106 C105 C104 106(2)
C105 C106 O200 98(2)
C104 C107 O200 93(2)
C700 O300 C400 105(2)
O300 C400 C500 114(3)
C600 C500 C400 94(4)
C500 C600 C700 114(4)
O300 C700 C600 98(3)

loop_
_geom_bond_atom_site_label_1
_geom_bond_atom_site_label_2
_geom_bond_distance
Pt1 N2 2.085(6)
Pt1 N1 2.107(7)
Pt1 Cl2 2.277(3)
Pt1 Cl1 2.284(3)
N1 C5 1.319(10)
N1 C4 1.319(10)
N2 C22 1.315(9)
N2 C23 1.343(10)
O1 C1 1.433(10)
O2 C19 1.434(10)
C1 C7 1.517(13)
C1 C2 1.522(12)
C1 C13 1.553(13)
C2 C3 1.371(12)
C2 C6 1.389(12)
C3 C4 1.375(12)
C5 C6 1.362(12)
C7 C8 1.386(14)
C7 C12 1.387(15)
C8 C9 1.390(15)
C9 C10 1.367(18)
C10 C11 1.37(2)
C11 C12 1.363(18)
C13 C14 1.367(14)
C13 C18 1.389(13)
C14 C15 1.380(14)
C15 C16 1.369(15)
C16 C17 1.374(17)
C17 C18 1.390(15)
C19 C25 1.520(14)
C19 C20 1.528(12)
C19 C31 1.536(13)
C20 C21 1.382(11)
C20 C24 1.389(11)
C21 C22 1.392(11)
C23 C24 1.368(12)
C25 C30 1.386(14)
C25 C26 1.408(14)
C26 C27 1.381(16)
C27 C28 1.331(17)
C28 C29 1.382(18)
C29 C30 1.367(17)
C31 C32 1.359(14)
C31 C36 1.382(15)
C32 C33 1.406(14)
C33 C34 1.330(17)
C34 C35 1.34(2)
C35 C36 1.39(2)
O100 C103 1.400(12)
O100 C100 1.420(11)
C100 C101 1.506(13)
C101 C102 1.396(14)
C102 C103 1.493(14)
O200 C107 1.45(3)
O200 C106 1.54(3)
C104 C107 1.33(3)
C104 C105 1.406(17)
C105 C106 1.29(3)
O300 C700 1.412(18)
O300 C400 1.428(19)
C400 C500 1.48(2)
C500 C600 1.40(2)
C600 C700 1.47(2)
